data_7220063
loop_
_publ_author_name
'Poomathi, Nataraj'
'Mayakrishnan, Sivakalai'
'Muralidharan, Doraiswamy'
'Srinivasan, Rajagopal'
'Perumal, Paramasivan T.'

_publ_section_title
;
 Reaction of isatins with 6-amino uracils and isoxazoles: isatin
 ring-opening vs. annulations and regioselective synthesis of isoxazole
 fused quinoline scaffolds in water
;
_journal_issue 6
_journal_name_full 'Green Chem.'
_journal_page_first 3362
_journal_paper_doi 10.1039/C5GC00006H
_journal_volume 17
_journal_year 2015
_chemical_formula_sum 'C30 H22 N4 O4.5 S0.5'
_chemical_formula_weight 526.54
_chemical_melting_point 255.0(10)
_chemical_name_systematic spiro
_space_group_crystal_system monoclinic
_space_group_IT_number 14
_space_group_name_Hall '-P 2ybc'
_space_group_name_H-M_alt 'P 1 21/c 1'
_symmetry_space_group_name_Hall '-P 2ybc'
_symmetry_space_group_name_H-M 'P 1 21/c 1'
_atom_sites_solution_hydrogens mixed
_audit_creation_method SHELXL-2012
_audit_update_record
;
2014-11-22 deposited with the CCDC.
2015-04-08 downloaded from the CCDC.
;
_cell_angle_alpha 90
_cell_angle_beta 110.7230(10)
_cell_angle_gamma 90
_cell_formula_units_Z 8
_cell_length_a 24.9048(6)
_cell_length_b 9.4980(2)
_cell_length_c 22.2694(6)
_cell_measurement_reflns_used 12338
_cell_measurement_temperature 296(2)
_cell_measurement_theta_max 28.43
_cell_measurement_theta_min 1.75
_cell_volume 4926.9(2)
_computing_cell_refinement 'APEXII/SAINT (Bruker, 2004)'
_computing_data_collection 'APEXII (Bruker, 2004)'
_computing_data_reduction 'SAINT/XPREP (Bruker, 2004)'
_computing_molecular_graphics 'ORTEP3 (Farrugia, 1997) '
_computing_publication_material 'SHELXL-97 (Sheldrick, 2013)'
_computing_structure_refinement 'SHELXL-97 (Sheldrick, 2013)'
_computing_structure_solution 'SHELXS-97 (Sheldrick, 2013)'
_diffrn_ambient_temperature 296(2)
_diffrn_measured_fraction_theta_full 1.000
_diffrn_measured_fraction_theta_max 0.995
_diffrn_measurement_device_type 'Bruker smart apex2 CCD Diffractometer'
_diffrn_measurement_method '\w and \f scan'
_diffrn_radiation_type MoK\a
_diffrn_radiation_wavelength 0.71073
_diffrn_reflns_av_R_equivalents 0.1036
_diffrn_reflns_av_unetI/netI 0.1589
_diffrn_reflns_Laue_measured_fraction_full 1.000
_diffrn_reflns_Laue_measured_fraction_max 0.995
_diffrn_reflns_limit_h_max 33
_diffrn_reflns_limit_h_min -33
_diffrn_reflns_limit_k_max 12
_diffrn_reflns_limit_k_min -12
_diffrn_reflns_limit_l_max 29
_diffrn_reflns_limit_l_min -29
_diffrn_reflns_number 46298
_diffrn_reflns_point_group_measured_fraction_full 1.000
_diffrn_reflns_point_group_measured_fraction_max 0.995
_diffrn_reflns_theta_full 25.242
_diffrn_reflns_theta_max 28.428
_diffrn_reflns_theta_min 1.748
_exptl_absorpt_coefficient_mu 0.138
_exptl_absorpt_correction_T_max 0.8451
_exptl_absorpt_correction_T_min 0.7418
_exptl_absorpt_correction_type multi-scan
_exptl_absorpt_process_details 'SADABS (Bruker, 2004)'
_exptl_crystal_colour yellow
_exptl_crystal_density_diffrn 1.420
_exptl_crystal_description block
_exptl_crystal_F_000 2192
_exptl_crystal_recrystallization_method 'Re-crystallisation from solvent: DMSO-D6'
_exptl_crystal_size_max 0.350
_exptl_crystal_size_mid 0.300
_exptl_crystal_size_min 0.250
_refine_diff_density_max 0.375
_refine_diff_density_min -0.258
_refine_diff_density_rms 0.053
_refine_ls_extinction_coef 0.0037(5)
_refine_ls_extinction_expression Fc^*^=kFc[1+0.001xFc^2^\l^3^/sin(2\q)]^-1/4^
_refine_ls_extinction_method SHELXL
_refine_ls_goodness_of_fit_ref 0.942
_refine_ls_hydrogen_treatment mixed
_refine_ls_matrix_type full
_refine_ls_number_parameters 846
_refine_ls_number_reflns 12338
_refine_ls_number_restraints 284
_refine_ls_restrained_S_all 1.013
_refine_ls_R_factor_all 0.2374
_refine_ls_R_factor_gt 0.0662
_refine_ls_shift/su_max 0.000
_refine_ls_shift/su_mean 0.000
_refine_ls_structure_factor_coef Fsqd
_refine_ls_weighting_details
;
 w=1/[\s^2^(Fo^2^)+(0.0909P)^2^]
 where P=(Fo^2^+2Fc^2^)/3
;
_refine_ls_weighting_scheme calc
_refine_ls_wR_factor_gt 0.1511
_refine_ls_wR_factor_ref 0.2177
_reflns_Friedel_coverage 0.000
_reflns_number_gt 4043
_reflns_number_total 12338
_reflns_threshold_expression 'I > 2\s(I)'
_cod_data_source_file c5gc00006h2.cif
_cod_data_source_block shelxl
_cod_depositor_comments
;
The following automatic conversions were performed:

'_chemical_melting_point' value '254-256' was changed to '255.0(10)'
- the average value was taken and precision was estimated.

Automatic conversion script
Id: cif_fix_values 3143 2015-03-26 13:38:13Z robertas 

 Adding full bibliography for 7220062--7220063.cif.
;
_cod_original_formula_sum 'C30 H22 N4 O4.50 S0.50'
_cod_database_code 7220063
_shelx_space_group_comment
;
The symmetry employed for this shelxl refinement is uniquely defined
by the following loop, which should always be used as a source of
symmetry information in preference to the above space-group names.
They are only intended as comments.
;
_shelx_estimated_absorpt_t_min 0.953
_shelx_estimated_absorpt_t_max 0.966
_shelxl_version_number 2012-9

loop_
_space_group_symop_operation_xyz
'x, y, z'
'-x, y+1/2, -z+1/2'
'-x, -y, -z'
'x, -y-1/2, z-1/2'

loop_
_atom_site_label
_atom_site_type_symbol
_atom_site_fract_x
_atom_site_fract_y
_atom_site_fract_z
_atom_site_U_iso_or_equiv
_atom_site_adp_type
_atom_site_occupancy
_atom_site_site_symmetry_order
_atom_site_calc_flag
_atom_site_refinement_flags_posn
_atom_site_refinement_flags_adp
_atom_site_refinement_flags_occupancy
_atom_site_disorder_assembly
_atom_site_disorder_group
C1 C 0.98261(16) 0.3326(4) 0.32909(19) 0.0509(10) Uani 1 1 d . . . . .
C2 C 0.99866(18) 0.4674(4) 0.3519(2) 0.0638(12) Uani 1 1 d . . . . .
H2 H 1.0212 0.4816 0.3947 0.077 Uiso 1 1 calc R U . . .
C3 C 0.9808(2) 0.5820(4) 0.3102(2) 0.0724(13) Uani 1 1 d . . . . .
H3 H 0.9909 0.6730 0.3254 0.087 Uiso 1 1 calc R U . . .
C4 C 0.94861(19) 0.5603(5) 0.2471(2) 0.0681(12) Uani 1 1 d . . . . .
H4 H 0.9368 0.6368 0.2195 0.082 Uiso 1 1 calc R U . . .
C5 C 0.93357(17) 0.4272(5) 0.2240(2) 0.0654(12) Uani 1 1 d . . . . .
H5 H 0.9122 0.4139 0.1808 0.079 Uiso 1 1 calc R U . . .
C6 C 0.94973(16) 0.3123(4) 0.26444(19) 0.0563(11) Uani 1 1 d . . . . .
H6 H 0.9388 0.2220 0.2487 0.068 Uiso 1 1 calc R U . . .
C7 C 1.00638(16) 0.2112(4) 0.37223(17) 0.0463(9) Uani 1 1 d . . . . .
C8 C 0.98027(14) 0.0875(4) 0.38608(16) 0.0382(8) Uani 1 1 d . . . . .
C9 C 1.02609(15) 0.0157(4) 0.42516(17) 0.0425(9) Uani 1 1 d . . . . .
C10 C 0.97337(15) -0.1717(4) 0.43881(16) 0.0404(9) Uani 1 1 d . . . . .
C11 C 0.92580(18) -0.3798(4) 0.45779(19) 0.0529(10) Uani 1 1 d . . . . .
C12 C 0.87076(17) -0.1754(4) 0.39897(18) 0.0482(10) Uani 1 1 d . . . . .
C13 C 0.92351(15) -0.1074(3) 0.40369(16) 0.0395(9) Uani 1 1 d . . . . .
C14 C 0.92025(13) 0.0328(3) 0.36832(16) 0.0376(9) Uani 1 1 d . . . . .
C15 C 0.88768(15) 0.0187(3) 0.29684(17) 0.0405(9) Uani 1 1 d . . . . .
C16 C 0.89960(16) -0.0609(4) 0.25141(18) 0.0490(10) Uani 1 1 d . . . . .
H16 H 0.9326 -0.1160 0.2629 0.059 Uiso 1 1 calc R U . . .
C17 C 0.86192(18) -0.0580(4) 0.18851(19) 0.0602(11) Uani 1 1 d . . . . .
H17 H 0.8694 -0.1116 0.1574 0.072 Uiso 1 1 calc R U . . .
C18 C 0.81321(18) 0.0247(5) 0.1721(2) 0.0656(12) Uani 1 1 d . . . . .
H18 H 0.7880 0.0257 0.1297 0.079 Uiso 1 1 calc R U . . .
C19 C 0.80119(16) 0.1061(4) 0.21726(18) 0.0565(11) Uani 1 1 d . . . . .
H19 H 0.7684 0.1617 0.2058 0.068 Uiso 1 1 calc R U . . .
C20 C 0.83915(14) 0.1026(4) 0.27974(18) 0.0438(9) Uani 1 1 d . . . . .
C21 C 0.83732(12) 0.1776(3) 0.33328(14) 0.0226(7) Uani 1 1 d . . . . .
C22 C 0.88063(15) 0.1385(3) 0.3861(2) 0.0440(9) Uani 1 1 d . . . . .
C23 C 0.78918(15) 0.2626(4) 0.33480(19) 0.0539(10) Uani 1 1 d . . . . .
H23A H 0.7940 0.2806 0.3793 0.065 Uiso 1 1 calc R U . . .
H23B H 0.7542 0.2083 0.3161 0.065 Uiso 1 1 calc R U . . .
C24 C 0.78165(16) 0.4022(4) 0.30011(19) 0.0482(10) Uani 1 1 d D . . . .
C25 C 0.8245(7) 0.476(2) 0.2926(10) 0.081(5) Uani 0.66(2) 1 d D U P A 1
H25 H 0.8616 0.4397 0.3100 0.098 Uiso 0.66(2) 1 calc R U P A 1
C26 C 0.8163(6) 0.6041(19) 0.2599(8) 0.087(4) Uani 0.66(2) 1 d D U P A 1
H26 H 0.8476 0.6481 0.2544 0.105 Uiso 0.66(2) 1 calc R U P A 1
C27 C 0.7647(6) 0.665(2) 0.2365(9) 0.085(4) Uani 0.66(2) 1 d D U P A 1
H27 H 0.7599 0.7546 0.2183 0.101 Uiso 0.66(2) 1 calc R U P A 1
C28 C 0.7175(4) 0.5864(11) 0.2407(8) 0.089(4) Uani 0.66(2) 1 d D U P A 1
H28 H 0.6802 0.6205 0.2221 0.107 Uiso 0.66(2) 1 calc R U P A 1
C29 C 0.7273(3) 0.4605(11) 0.2722(7) 0.081(3) Uani 0.66(2) 1 d D U P A 1
H29 H 0.6961 0.4112 0.2752 0.097 Uiso 0.66(2) 1 calc R U P A 1
C25' C 0.8178(13) 0.456(4) 0.274(2) 0.080(9) Uani 0.34(2) 1 d D U P A 2
H25' H 0.8519 0.4092 0.2786 0.096 Uiso 0.34(2) 1 calc R U P A 2
C26' C 0.8042(15) 0.582(4) 0.2392(18) 0.099(8) Uani 0.34(2) 1 d D U P A 2
H26' H 0.8284 0.6216 0.2202 0.118 Uiso 0.34(2) 1 calc R U P A 2
C27' C 0.7543(17) 0.642(4) 0.235(2) 0.102(8) Uani 0.34(2) 1 d D U P A 2
H27' H 0.7357 0.7014 0.2006 0.122 Uiso 0.34(2) 1 calc R U P A 2
C28' C 0.7296(13) 0.615(2) 0.2824(19) 0.116(7) Uani 0.34(2) 1 d D U P A 2
H28' H 0.7086 0.6826 0.2949 0.139 Uiso 0.34(2) 1 calc R U P A 2
C29' C 0.7385(11) 0.483(2) 0.3086(17) 0.098(8) Uani 0.34(2) 1 d D U P A 2
H29' H 0.7165 0.4492 0.3315 0.117 Uiso 0.34(2) 1 calc R U P A 2
C30 C 0.30242(17) 0.1698(4) -0.0276(2) 0.0576(11) Uani 1 1 d . . . . .
C31 C 0.24777(18) 0.2247(4) -0.0400(2) 0.0623(11) Uani 1 1 d . . . . .
H31 H 0.2373 0.3086 -0.0627 0.075 Uiso 1 1 calc R U . . .
C32 C 0.20864(18) 0.1548(5) -0.0187(2) 0.0705(13) Uani 1 1 d . . . . .
H32 H 0.1722 0.1924 -0.0270 0.085 Uiso 1 1 calc R U . . .
C33 C 0.2238(2) 0.0307(5) 0.0145(2) 0.0785(14) Uani 1 1 d . . . . .
H33 H 0.1976 -0.0154 0.0288 0.094 Uiso 1 1 calc R U . . .
C34 C 0.2772(2) -0.0256(5) 0.0267(3) 0.0922(16) Uani 1 1 d . . . . .
H34 H 0.2870 -0.1105 0.0487 0.111 Uiso 1 1 calc R U . . .
C35 C 0.3168(2) 0.0439(5) 0.0062(2) 0.0794(14) Uani 1 1 d . . . . .
H35 H 0.3532 0.0059 0.0153 0.095 Uiso 1 1 calc R U . . .
C36 C 0.34292(17) 0.2317(4) -0.0547(2) 0.0562(11) Uani 1 1 d . . . . .
C37 C 0.36992(15) 0.3666(4) -0.04711(18) 0.0483(10) Uani 1 1 d . . . . .
C38 C 0.40334(17) 0.3564(4) -0.0824(2) 0.0541(10) Uani 1 1 d . . . . .
C39 C 0.44345(15) 0.5754(4) -0.05574(18) 0.0481(10) Uani 1 1 d . . . . .
C40 C 0.48917(17) 0.8027(4) -0.0356(2) 0.0544(10) Uani 1 1 d . . . . .
C41 C 0.42231(16) 0.7305(4) 0.0176(2) 0.0484(10) Uani 1 1 d . . . . .
C42 C 0.41279(15) 0.6004(4) -0.01713(17) 0.0452(9) Uani 1 1 d . . . . .
C43 C 0.36822(14) 0.4981(4) -0.00959(17) 0.0445(9) Uani 1 1 d . . . . .
C44 C 0.30787(15) 0.5572(4) -0.02835(19) 0.0490(10) Uani 1 1 d . . . . .
C45 C 0.27211(17) 0.6126(4) -0.0849(2) 0.0629(11) Uani 1 1 d . . . . .
H45 H 0.2845 0.6262 -0.1193 0.075 Uiso 1 1 calc R U . . .
C46 C 0.21676(18) 0.6481(5) -0.0897(2) 0.0727(13) Uani 1 1 d . . . . .
H46 H 0.1918 0.6855 -0.1280 0.087 Uiso 1 1 calc R U . . .
C47 C 0.19773(18) 0.6295(5) -0.0395(2) 0.0716(13) Uani 1 1 d . . . . .
H47 H 0.1606 0.6564 -0.0441 0.086 Uiso 1 1 calc R U . . .
C48 C 0.23292(17) 0.5716(4) 0.0177(2) 0.0596(11) Uani 1 1 d . . . . .
H48 H 0.2201 0.5570 0.0516 0.072 Uiso 1 1 calc R U . . .
C49 C 0.28842(16) 0.5359(4) 0.02247(19) 0.0517(10) Uani 1 1 d . . . . .
C50 C 0.33125(13) 0.4712(3) 0.07390(15) 0.0306(8) Uani 1 1 d . . . . .
C51 C 0.37973(18) 0.4555(4) 0.06111(19) 0.0513(10) Uani 1 1 d . . . . .
C52 C 0.32387(17) 0.4198(4) 0.13149(19) 0.0647(12) Uani 1 1 d D . . . .
H52A H 0.3490 0.3395 0.1472 0.078 Uiso 1 1 calc R U . B 1
H52B H 0.2847 0.3870 0.1205 0.078 Uiso 1 1 calc R U . B 1
C53 C 0.3358(9) 0.524(2) 0.1839(7) 0.060(5) Uani 0.39(4) 1 d DG U P C 1
C54 C 0.3181(11) 0.4806(15) 0.2335(11) 0.072(4) Uani 0.39(4) 1 d G U P C 1
H54 H 0.2941 0.4027 0.2280 0.087 Uiso 0.39(4) 1 calc R U P C 1
C55 C 0.3361(10) 0.554(2) 0.2914(7) 0.083(5) Uani 0.39(4) 1 d G U P C 1
H55 H 0.3242 0.5245 0.3246 0.100 Uiso 0.39(4) 1 calc R U P C 1
C56 C 0.3718(7) 0.670(3) 0.2996(7) 0.085(6) Uani 0.39(4) 1 d G U P C 1
H56 H 0.3839 0.7187 0.3383 0.102 Uiso 0.39(4) 1 calc R U P C 1
C57 C 0.3896(8) 0.713(3) 0.2499(12) 0.081(5) Uani 0.39(4) 1 d G U P C 1
H57 H 0.4135 0.7911 0.2554 0.097 Uiso 0.39(4) 1 calc R U P C 1
C58 C 0.3716(9) 0.640(2) 0.1921(8) 0.071(5) Uani 0.39(4) 1 d G U P C 1
H58 H 0.3834 0.6693 0.1589 0.085 Uiso 0.39(4) 1 calc R U P C 1
C53' C 0.3435(6) 0.5213(11) 0.1881(5) 0.058(3) Uani 0.61(4) 1 d DG U P C 2
C54' C 0.3386(9) 0.4889(9) 0.2468(6) 0.074(4) Uani 0.61(4) 1 d G U P C 2
H54' H 0.3249 0.4011 0.2532 0.089 Uiso 0.61(4) 1 calc R U P C 2
C55' C 0.3543(8) 0.5875(15) 0.2961(4) 0.089(4) Uani 0.61(4) 1 d G U P C 2
H55' H 0.3510 0.5658 0.3354 0.106 Uiso 0.61(4) 1 calc R U P C 2
C56' C 0.3747(5) 0.7187(17) 0.2867(6) 0.102(4) Uani 0.61(4) 1 d G U P C 2
H56A H 0.3852 0.7847 0.3196 0.123 Uiso 0.61(4) 1 calc R U P C 2
C57' C 0.3796(7) 0.7512(14) 0.2279(9) 0.095(4) Uani 0.61(4) 1 d G U P C 2
H57' H 0.3933 0.8389 0.2216 0.114 Uiso 0.61(4) 1 calc R U P C 2
C58' C 0.3639(7) 0.6525(13) 0.1787(6) 0.077(4) Uani 0.61(4) 1 d G U P C 2
H58' H 0.3672 0.6742 0.1394 0.092 Uiso 0.61(4) 1 calc R U P C 2
N1 N 1.06267(14) 0.2137(3) 0.40214(16) 0.0583(9) Uani 1 1 d . . . . .
N2 N 1.02663(13) -0.1156(3) 0.45083(15) 0.0486(8) Uani 1 1 d D . . . .
N3 N 0.97442(14) -0.3024(3) 0.46617(15) 0.0471(8) Uani 1 1 d D . . . .
N4 N 0.87634(15) -0.3108(3) 0.42500(16) 0.0563(9) Uani 1 1 d D . . . .
N5 N 0.35900(16) 0.1498(4) -0.09296(19) 0.0762(11) Uani 1 1 d . . . . .
N6 N 0.44111(14) 0.4523(4) -0.08963(18) 0.0570(9) Uani 1 1 d D . . . .
N7 N 0.48117(14) 0.6722(3) -0.06356(16) 0.0519(8) Uani 1 1 d D . . . .
N8 N 0.45861(14) 0.8262(4) 0.00315(17) 0.0557(9) Uani 1 1 d D . . . .
O1 O 1.07607(10) 0.0827(3) 0.43747(12) 0.0538(7) Uani 1 1 d . . . . .
O2 O 0.92737(12) -0.4995(3) 0.47870(14) 0.0684(8) Uani 1 1 d . . . . .
O3 O 0.82288(11) -0.1232(3) 0.37438(13) 0.0617(8) Uani 1 1 d . . . . .
O4 O 0.88763(10) 0.1825(2) 0.44072(12) 0.0506(7) Uani 1 1 d . . . . .
O5 O 0.39918(12) 0.2311(3) -0.11149(14) 0.0736(9) Uani 1 1 d . . . . .
O6 O 0.52192(12) 0.8882(3) -0.04522(14) 0.0689(8) Uani 1 1 d . . . . .
O7 O 0.39991(11) 0.7611(3) 0.05710(14) 0.0624(8) Uani 1 1 d . . . . .
O8 O 0.42502(11) 0.4063(3) 0.09896(13) 0.0586(7) Uani 1 1 d . . . . .
S1 S 0.42870(12) 0.3498(3) -0.25790(12) 0.0877(12) Uani 0.603(5) 1 d D U P D 1
O9 O 0.4557(10) 0.459(2) -0.2043(7) 0.107(5) Uani 0.603(5) 1 d D U P D 1
C59 C 0.4771(9) 0.2017(13) -0.2251(10) 0.154(7) Uani 0.603(5) 1 d D U P D 1
H59A H 0.5130 0.2362 -0.1957 0.231 Uiso 0.603(5) 1 calc R U P D 1
H59B H 0.4836 0.1519 -0.2594 0.231 Uiso 0.603(5) 1 calc R U P D 1
H59C H 0.4601 0.1393 -0.2029 0.231 Uiso 0.603(5) 1 calc R U P D 1
C60 C 0.4597(6) 0.3944(19) -0.3179(6) 0.153(6) Uani 0.603(5) 1 d D U P D 1
H60A H 0.4617 0.4950 -0.3210 0.230 Uiso 0.603(5) 1 calc R U P D 1
H60B H 0.4361 0.3567 -0.3587 0.230 Uiso 0.603(5) 1 calc R U P D 1
H60C H 0.4976 0.3553 -0.3058 0.230 Uiso 0.603(5) 1 calc R U P D 1
S1' S 0.4766(3) 0.4012(6) -0.2461(3) 0.134(2) Uani 0.397(5) 1 d D U P D 2
O9' O 0.4419(15) 0.471(3) -0.2085(11) 0.095(6) Uani 0.397(5) 1 d D U P D 2
C59' C 0.4568(12) 0.2180(15) -0.2383(13) 0.127(7) Uani 0.397(5) 1 d D U P D 2
H59D H 0.4185 0.2150 -0.2375 0.190 Uiso 0.397(5) 1 calc R U P D 2
H59E H 0.4830 0.1789 -0.1992 0.190 Uiso 0.397(5) 1 calc R U P D 2
H59F H 0.4584 0.1643 -0.2741 0.190 Uiso 0.397(5) 1 calc R U P D 2
C60' C 0.4246(8) 0.421(2) -0.3276(6) 0.132(7) Uani 0.397(5) 1 d D U P D 2
H60D H 0.3879 0.3865 -0.3291 0.198 Uiso 0.397(5) 1 calc R U P D 2
H60E H 0.4372 0.3672 -0.3568 0.198 Uiso 0.397(5) 1 calc R U P D 2
H60F H 0.4215 0.5181 -0.3396 0.198 Uiso 0.397(5) 1 calc R U P D 2
H2A H 1.0591(12) -0.142(4) 0.4847(14) 0.082(14) Uiso 1 1 d D . . . .
H8 H 0.4621(16) 0.921(5) 0.0173(19) 0.078(14) Uiso 1 1 d . . . . .
H3A H 1.0075(10) -0.343(3) 0.4846(15) 0.046(11) Uiso 1 1 d D . . . .
H7 H 0.5074(13) 0.643(4) -0.0786(18) 0.077(14) Uiso 1 1 d D . . . .
H6A H 0.442(2) 0.463(6) -0.1292(13) 0.13(2) Uiso 1 1 d D . . . .
H4A H 0.8439(11) -0.352(4) 0.4211(19) 0.074(14) Uiso 1 1 d D . . . .

loop_
_atom_site_aniso_label
_atom_site_aniso_U_11
_atom_site_aniso_U_22
_atom_site_aniso_U_33
_atom_site_aniso_U_23
_atom_site_aniso_U_13
_atom_site_aniso_U_12
C1 0.056(2) 0.040(2) 0.060(3) 0.004(2) 0.024(2) 0.003(2)
C2 0.082(3) 0.051(3) 0.064(3) 0.001(2) 0.034(2) 0.000(2)
C3 0.099(4) 0.045(3) 0.078(3) 0.009(3) 0.038(3) -0.001(3)
C4 0.082(3) 0.054(3) 0.073(3) 0.018(3) 0.033(3) 0.007(3)
C5 0.067(3) 0.069(3) 0.058(3) 0.016(3) 0.019(2) -0.004(3)
C6 0.059(3) 0.054(3) 0.056(3) 0.006(2) 0.020(2) -0.005(2)
C7 0.051(2) 0.043(2) 0.047(2) 0.0025(19) 0.021(2) 0.003(2)
C8 0.039(2) 0.037(2) 0.037(2) 0.0014(17) 0.0131(17) -0.0013(17)
C9 0.040(2) 0.043(2) 0.044(2) -0.0019(19) 0.0148(18) 0.0024(19)
C10 0.048(2) 0.033(2) 0.041(2) 0.0004(17) 0.0163(18) 0.0010(18)
C11 0.060(3) 0.046(3) 0.053(3) 0.003(2) 0.020(2) 0.000(2)
C12 0.055(3) 0.039(2) 0.054(3) 0.0058(19) 0.022(2) 0.001(2)
C13 0.043(2) 0.034(2) 0.041(2) 0.0034(17) 0.0145(17) 0.0000(18)
C14 0.038(2) 0.031(2) 0.040(2) 0.0023(16) 0.0094(17) -0.0007(16)
C15 0.049(2) 0.032(2) 0.041(2) 0.0027(18) 0.0164(18) -0.0001(18)
C16 0.055(2) 0.037(2) 0.055(3) 0.001(2) 0.020(2) 0.0030(19)
C17 0.072(3) 0.057(3) 0.049(3) -0.007(2) 0.018(2) 0.005(2)
C18 0.071(3) 0.071(3) 0.042(3) -0.003(2) 0.005(2) 0.004(3)
C19 0.048(2) 0.065(3) 0.050(3) 0.005(2) 0.009(2) 0.010(2)
C20 0.036(2) 0.037(2) 0.055(3) 0.0097(19) 0.0118(19) -0.0017(17)
C21 0.0196(16) 0.0228(17) 0.0216(17) 0.0025(14) 0.0028(13) 0.0097(13)
C22 0.050(2) 0.027(2) 0.061(3) -0.0003(19) 0.026(2) -0.0069(18)
C23 0.053(2) 0.055(3) 0.054(2) 0.006(2) 0.020(2) 0.003(2)
C24 0.047(2) 0.043(2) 0.056(3) 0.000(2) 0.021(2) 0.008(2)
C25 0.057(6) 0.054(6) 0.139(14) 0.028(8) 0.041(7) 0.011(5)
C26 0.077(6) 0.057(6) 0.145(11) 0.018(7) 0.061(7) 0.011(5)
C27 0.093(7) 0.052(7) 0.108(8) 0.018(6) 0.033(6) 0.014(5)
C28 0.066(4) 0.077(6) 0.110(9) 0.035(6) 0.015(6) 0.031(4)
C29 0.056(5) 0.084(6) 0.098(8) 0.034(6) 0.023(5) 0.020(4)
C25' 0.078(15) 0.076(18) 0.107(17) 0.040(13) 0.058(13) 0.037(12)
C26' 0.099(14) 0.079(16) 0.124(17) 0.044(12) 0.047(13) 0.019(11)
C27' 0.126(15) 0.063(14) 0.130(16) 0.055(12) 0.062(14) 0.039(11)
C28' 0.142(14) 0.078(10) 0.153(18) 0.040(12) 0.083(14) 0.025(11)
C29' 0.124(14) 0.069(10) 0.13(2) 0.038(12) 0.086(14) 0.037(11)
C30 0.058(3) 0.050(3) 0.070(3) -0.005(2) 0.029(2) -0.003(2)
C31 0.067(3) 0.053(3) 0.066(3) -0.005(2) 0.023(2) -0.003(2)
C32 0.060(3) 0.076(3) 0.080(3) -0.009(3) 0.031(3) -0.003(3)
C33 0.086(4) 0.065(3) 0.103(4) 0.008(3) 0.055(3) -0.002(3)
C34 0.090(4) 0.070(3) 0.128(5) 0.029(3) 0.053(4) 0.004(3)
C35 0.073(3) 0.064(3) 0.105(4) 0.018(3) 0.036(3) 0.014(3)
C36 0.056(2) 0.050(3) 0.065(3) -0.005(2) 0.026(2) 0.000(2)
C37 0.051(2) 0.043(2) 0.055(2) -0.004(2) 0.024(2) -0.0029(19)
C38 0.061(3) 0.043(3) 0.065(3) -0.012(2) 0.032(2) -0.007(2)
C39 0.050(2) 0.041(2) 0.055(3) -0.001(2) 0.020(2) 0.001(2)
C40 0.060(3) 0.048(3) 0.066(3) 0.000(2) 0.035(2) 0.000(2)
C41 0.049(2) 0.042(2) 0.061(3) 0.001(2) 0.027(2) -0.0006(19)
C42 0.048(2) 0.041(2) 0.052(2) -0.0003(19) 0.0248(19) 0.0001(18)
C43 0.048(2) 0.041(2) 0.049(2) -0.0014(19) 0.0236(19) 0.0025(18)
C44 0.045(2) 0.044(2) 0.060(3) -0.002(2) 0.021(2) -0.0014(19)
C45 0.058(3) 0.063(3) 0.069(3) 0.014(2) 0.023(2) 0.002(2)
C46 0.054(3) 0.078(3) 0.081(3) 0.018(3) 0.017(3) 0.007(2)
C47 0.056(3) 0.072(3) 0.093(4) 0.009(3) 0.034(3) 0.006(2)
C48 0.050(2) 0.063(3) 0.074(3) -0.003(2) 0.032(2) -0.003(2)
C49 0.057(3) 0.045(2) 0.065(3) -0.011(2) 0.037(2) -0.010(2)
C50 0.0251(17) 0.036(2) 0.035(2) 0.0051(16) 0.0171(16) 0.0049(15)
C51 0.056(3) 0.040(2) 0.056(3) -0.004(2) 0.018(2) -0.002(2)
C52 0.062(3) 0.065(3) 0.076(3) 0.004(3) 0.034(2) 0.000(2)
C53 0.039(8) 0.090(12) 0.052(8) 0.004(8) 0.016(7) 0.020(7)
C54 0.057(10) 0.110(10) 0.052(8) 0.020(6) 0.022(7) 0.039(7)
C55 0.071(11) 0.120(12) 0.058(7) 0.021(8) 0.023(7) 0.026(8)
C56 0.086(10) 0.126(13) 0.034(7) 0.000(9) 0.010(7) 0.009(9)
C57 0.075(9) 0.123(11) 0.040(9) -0.008(8) 0.016(7) -0.004(8)
C58 0.063(9) 0.106(12) 0.050(7) -0.023(7) 0.029(7) -0.004(8)
C53' 0.056(6) 0.063(6) 0.061(6) 0.015(5) 0.028(5) 0.010(5)
C54' 0.091(9) 0.077(6) 0.051(6) 0.014(4) 0.021(6) 0.021(5)
C55' 0.114(9) 0.091(8) 0.069(6) 0.005(5) 0.042(6) -0.007(7)
C56' 0.139(9) 0.112(8) 0.053(6) 0.000(6) 0.030(6) -0.024(7)
C57' 0.113(8) 0.108(7) 0.054(7) -0.005(6) 0.018(6) -0.041(7)
C58' 0.085(8) 0.085(7) 0.062(5) -0.013(5) 0.028(6) -0.035(6)
N1 0.063(2) 0.048(2) 0.065(2) 0.0067(18) 0.0239(18) -0.0068(17)
N2 0.045(2) 0.041(2) 0.056(2) 0.0108(17) 0.0127(17) 0.0058(16)
N3 0.049(2) 0.0362(19) 0.054(2) 0.0086(16) 0.0149(17) 0.0079(17)
N4 0.052(2) 0.047(2) 0.072(2) 0.0124(18) 0.0247(19) -0.0045(19)
N5 0.085(3) 0.060(2) 0.101(3) -0.022(2) 0.053(2) -0.017(2)
N6 0.064(2) 0.051(2) 0.067(3) -0.009(2) 0.037(2) -0.0011(18)
N7 0.053(2) 0.048(2) 0.065(2) 0.0002(18) 0.0349(19) -0.0001(18)
N8 0.067(2) 0.039(2) 0.076(3) -0.0048(18) 0.0439(19) -0.0064(18)
O1 0.0457(16) 0.0504(17) 0.0597(17) 0.0079(14) 0.0119(13) -0.0022(13)
O2 0.085(2) 0.0372(16) 0.083(2) 0.0151(15) 0.0294(16) -0.0018(15)
O3 0.0462(16) 0.0570(17) 0.082(2) 0.0137(15) 0.0230(15) 0.0028(14)
O4 0.0534(16) 0.0507(16) 0.0459(16) -0.0040(13) 0.0155(13) 0.0085(13)
O5 0.084(2) 0.062(2) 0.094(2) -0.0239(17) 0.0553(18) -0.0155(17)
O6 0.0777(19) 0.0536(18) 0.096(2) -0.0043(16) 0.0562(18) -0.0131(16)
O7 0.0745(18) 0.0501(17) 0.080(2) -0.0138(15) 0.0492(17) -0.0073(14)
O8 0.0543(17) 0.0638(18) 0.0623(18) 0.0072(15) 0.0261(14) 0.0081(14)
S1 0.087(2) 0.090(2) 0.0923(18) -0.0202(14) 0.0396(14) -0.0079(15)
O9 0.155(13) 0.115(8) 0.088(7) -0.042(7) 0.088(8) -0.015(7)
C59 0.141(15) 0.134(8) 0.187(13) -0.014(7) 0.057(11) 0.049(7)
C60 0.227(15) 0.180(12) 0.101(8) -0.059(7) 0.118(9) -0.013(11)
S1' 0.135(5) 0.140(4) 0.153(5) -0.021(3) 0.082(3) -0.010(3)
O9' 0.122(12) 0.087(9) 0.075(8) 0.007(7) 0.032(7) 0.021(8)
C59' 0.104(16) 0.101(8) 0.176(16) -0.018(9) 0.051(13) 0.032(10)
C60' 0.200(17) 0.119(12) 0.102(8) -0.046(8) 0.086(9) -0.041(14)

loop_
_atom_type_symbol
_atom_type_description
_atom_type_scat_dispersion_real
_atom_type_scat_dispersion_imag
_atom_type_scat_source
C C 0.0033 0.0016 'International Tables Vol C Tables 4.2.6.8 and 6.1.1.4'
H H 0.0000 0.0000 'International Tables Vol C Tables 4.2.6.8 and 6.1.1.4'
N N 0.0061 0.0033 'International Tables Vol C Tables 4.2.6.8 and 6.1.1.4'
O O 0.0106 0.0060 'International Tables Vol C Tables 4.2.6.8 and 6.1.1.4'
S S 0.1246 0.1234 'International Tables Vol C Tables 4.2.6.8 and 6.1.1.4'

loop_
_geom_angle_atom_site_label_1
_geom_angle_atom_site_label_2
_geom_angle_atom_site_label_3
_geom_angle
C2 C1 C6 119.7(4)
C2 C1 C7 119.0(4)
C6 C1 C7 120.9(3)
C1 C2 C3 119.6(4)
C1 C2 H2 120.2
C3 C2 H2 120.2
C4 C3 C2 119.9(4)
C4 C3 H3 120.0
C2 C3 H3 120.0
C3 C4 C5 120.6(4)
C3 C4 H4 119.7
C5 C4 H4 119.7
C4 C5 C6 120.6(4)
C4 C5 H5 119.7
C6 C5 H5 119.7
C5 C6 C1 119.5(4)
C5 C6 H6 120.3
C1 C6 H6 120.3
N1 C7 C8 112.8(3)
N1 C7 C1 114.9(3)
C8 C7 C1 132.2(3)
C9 C8 C7 102.1(3)
C9 C8 C14 122.2(3)
C7 C8 C14 135.8(3)
O1 C9 C8 113.9(3)
O1 C9 N2 118.5(3)
C8 C9 N2 127.6(3)
C13 C10 N2 124.4(3)
C13 C10 N3 122.0(3)
N2 C10 N3 113.5(3)
O2 C11 N4 123.6(4)
O2 C11 N3 122.6(4)
N4 C11 N3 113.8(4)
O3 C12 N4 119.7(3)
O3 C12 C13 124.8(3)
N4 C12 C13 115.5(3)
C10 C13 C12 117.9(3)
C10 C13 C14 123.9(3)
C12 C13 C14 118.2(3)
C8 C14 C15 114.9(3)
C8 C14 C13 107.4(3)
C15 C14 C13 112.0(3)
C8 C14 C22 111.9(3)
C15 C14 C22 100.0(3)
C13 C14 C22 110.6(3)
C16 C15 C20 120.6(3)
C16 C15 C14 130.2(3)
C20 C15 C14 109.2(3)
C15 C16 C17 119.2(4)
C15 C16 H16 120.4
C17 C16 H16 120.4
C18 C17 C16 119.8(4)
C18 C17 H17 120.1
C16 C17 H17 120.1
C17 C18 C19 121.4(4)
C17 C18 H18 119.3
C19 C18 H18 119.3
C20 C19 C18 118.2(4)
C20 C19 H19 120.9
C18 C19 H19 120.9
C19 C20 C15 120.8(4)
C19 C20 C21 128.9(3)
C15 C20 C21 110.2(3)
C22 C21 C20 110.4(3)
C22 C21 C23 123.2(3)
C20 C21 C23 125.2(3)
O4 C22 C21 124.1(3)
O4 C22 C14 126.0(3)
C21 C22 C14 110.0(3)
C21 C23 C24 115.4(3)
C21 C23 H23A 108.4
C24 C23 H23A 108.4
C21 C23 H23B 108.4
C24 C23 H23B 108.4
H23A C23 H23B 107.5
C25' C24 C29' 122(2)
C25 C24 C29 115.6(11)
C25 C24 C23 124.2(10)
C25' C24 C23 125.1(18)
C29' C24 C23 112.3(9)
C29 C24 C23 120.2(5)
C24 C25 C26 123.0(16)
C24 C25 H25 118.5
C26 C25 H25 118.5
C27 C26 C25 121.7(16)
C27 C26 H26 119.2
C25 C26 H26 119.2
C26 C27 C28 116.7(14)
C26 C27 H27 121.7
C28 C27 H27 121.7
C29 C28 C27 119.5(10)
C29 C28 H28 120.3
C27 C28 H28 120.3
C28 C29 C24 123.3(8)
C28 C29 H29 118.4
C24 C29 H29 118.4
C24 C25' C26' 120(3)
C24 C25' H25' 120.1
C26' C25' H25' 120.1
C27' C26' C25' 116(4)
C27' C26' H26' 121.9
C25' C26' H26' 121.9
C26' C27' C28' 120(3)
C26' C27' H27' 119.9
C28' C27' H27' 119.9
C29' C28' C27' 116(2)
C29' C28' H28' 122.1
C27' C28' H28' 122.1
C28' C29' C24 117.9(16)
C28' C29' H29' 121.0
C24 C29' H29' 121.0
C31 C30 C35 118.4(4)
C31 C30 C36 122.3(4)
C35 C30 C36 118.9(4)
C30 C31 C32 120.5(4)
C30 C31 H31 119.8
C32 C31 H31 119.8
C33 C32 C31 120.1(4)
C33 C32 H32 120.0
C31 C32 H32 120.0
C34 C33 C32 120.3(4)
C34 C33 H33 119.8
C32 C33 H33 119.8
C33 C34 C35 120.1(5)
C33 C34 H34 119.9
C35 C34 H34 119.9
C34 C35 C30 120.6(4)
C34 C35 H35 119.7
C30 C35 H35 119.7
N5 C36 C37 111.6(4)
N5 C36 C30 116.1(4)
C37 C36 C30 132.3(4)
C38 C37 C36 103.3(3)
C38 C37 C43 122.1(3)
C36 C37 C43 134.6(4)
C37 C38 O5 113.0(4)
C37 C38 N6 128.5(4)
O5 C38 N6 118.4(4)
C42 C39 N7 121.9(3)
C42 C39 N6 124.7(4)
N7 C39 N6 113.4(3)
O6 C40 N8 124.2(4)
O6 C40 N7 121.3(4)
N8 C40 N7 114.5(4)
O7 C41 N8 120.3(4)
O7 C41 C42 124.0(3)
N8 C41 C42 115.7(4)
C39 C42 C41 118.0(3)
C39 C42 C43 123.5(3)
C41 C42 C43 118.5(3)
C37 C43 C44 111.8(3)
C37 C43 C42 107.5(3)
C44 C43 C42 115.0(3)
C37 C43 C51 108.3(3)
C44 C43 C51 100.7(3)
C42 C43 C51 113.4(3)
C45 C44 C49 120.3(4)
C45 C44 C43 131.0(4)
C49 C44 C43 108.5(3)
C44 C45 C46 118.1(4)
C44 C45 H45 121.0
C46 C45 H45 121.0
C47 C46 C45 121.9(4)
C47 C46 H46 119.1
C45 C46 H46 119.1
C46 C47 C48 120.9(4)
C46 C47 H47 119.6
C48 C47 H47 119.6
C47 C48 C49 117.3(4)
C47 C48 H48 121.4
C49 C48 H48 121.4
C48 C49 C44 121.6(4)
C48 C49 C50 128.2(4)
C44 C49 C50 110.1(3)
C51 C50 C49 110.9(3)
C51 C50 C52 123.9(3)
C49 C50 C52 125.1(3)
O8 C51 C50 124.7(4)
O8 C51 C43 125.9(4)
C50 C51 C43 109.2(3)
C50 C52 C53 115.0(9)
C50 C52 C53' 114.7(6)
C50 C52 H52A 108.5
C53 C52 H52A 108.5
C50 C52 H52B 108.5
C53 C52 H52B 108.5
H52A C52 H52B 107.5
C54 C53 C58 120.0
C54 C53 C52 113.4(15)
C58 C53 C52 125.2(14)
C55 C54 C53 120.0
C55 C54 H54 120.0
C53 C54 H54 120.0
C54 C55 C56 120.0
C54 C55 H55 120.0
C56 C55 H55 120.0
C57 C56 C55 120.0
C57 C56 H56 120.0
C55 C56 H56 120.0
C56 C57 C58 120.0
C56 C57 H57 120.0
C58 C57 H57 120.0
C57 C58 C53 120.0
C57 C58 H58 120.0
C53 C58 H58 120.0
C54' C53' C58' 120.0
C54' C53' C52 122.0(8)
C58' C53' C52 118.0(8)
C53' C54' C55' 120.0
C53' C54' H54' 120.0
C55' C54' H54' 120.0
C56' C55' C54' 120.0
C56' C55' H55' 120.0
C54' C55' H55' 120.0
C57' C56' C55' 120.0
C57' C56' H56A 120.0
C55' C56' H56A 120.0
C56' C57' C58' 120.0
C56' C57' H57' 120.0
C58' C57' H57' 120.0
C57' C58' C53' 120.0
C57' C58' H58' 120.0
C53' C58' H58' 120.0
C7 N1 O1 105.0(3)
C10 N2 C9 114.1(3)
C10 N2 H2A 124(3)
C9 N2 H2A 117(3)
C11 N3 C10 123.0(3)
C11 N3 H3A 118(2)
C10 N3 H3A 118(2)
C11 N4 C12 127.3(4)
C11 N4 H4A 118(3)
C12 N4 H4A 115(3)
C36 N5 O5 105.7(3)
C38 N6 C39 113.5(3)
C38 N6 H6A 117(4)
C39 N6 H6A 115(4)
C39 N7 C40 123.1(4)
C39 N7 H7 118(3)
C40 N7 H7 117(3)
C40 N8 C41 126.4(4)
C40 N8 H8 111(3)
C41 N8 H8 122(3)
C9 O1 N1 106.2(3)
C38 O5 N5 106.3(3)
O9 S1 C60 103.2(10)
O9 S1 C59 99.4(10)
C60 S1 C59 94.7(7)
S1 C59 H59A 109.5
S1 C59 H59B 109.5
H59A C59 H59B 109.5
S1 C59 H59C 109.5
H59A C59 H59C 109.5
H59B C59 H59C 109.5
S1 C60 H60A 109.5
S1 C60 H60B 109.5
H60A C60 H60B 109.5
S1 C60 H60C 109.5
H60A C60 H60C 109.5
H60B C60 H60C 109.5
O9' S1' C60' 99.1(14)
O9' S1' C59' 97.7(17)
C60' S1' C59' 94.0(7)
S1' C59' H59D 109.5
S1' C59' H59E 109.5
H59D C59' H59E 109.5
S1' C59' H59F 109.5
H59D C59' H59F 109.5
H59E C59' H59F 109.5
S1' C60' H60D 109.5
S1' C60' H60E 109.5
H60D C60' H60E 109.5
S1' C60' H60F 109.5
H60D C60' H60F 109.5
H60E C60' H60F 109.5

loop_
_geom_bond_atom_site_label_1
_geom_bond_atom_site_label_2
_geom_bond_distance
C1 C2 1.382(5)
C1 C6 1.395(5)
C1 C7 1.484(5)
C2 C3 1.398(5)
C2 H2 0.9300
C3 C4 1.365(6)
C3 H3 0.9300
C4 C5 1.365(6)
C4 H4 0.9300
C5 C6 1.381(5)
C5 H5 0.9300
C6 H6 0.9300
C7 N1 1.322(4)
C7 C8 1.429(5)
C8 C9 1.350(4)
C8 C14 1.498(4)
C9 O1 1.337(4)
C9 N2 1.370(4)
C10 C13 1.356(4)
C10 N2 1.365(4)
C10 N3 1.379(4)
C11 O2 1.224(4)
C11 N4 1.358(5)
C11 N3 1.371(5)
C12 O3 1.227(4)
C12 N4 1.397(5)
C12 C13 1.434(5)
C13 C14 1.534(5)
C14 C15 1.515(5)
C14 C22 1.555(5)
C15 C16 1.377(5)
C15 C20 1.384(4)
C16 C17 1.383(5)
C16 H16 0.9300
C17 C18 1.382(5)
C17 H17 0.9300
C18 C19 1.383(5)
C18 H18 0.9300
C19 C20 1.378(5)
C19 H19 0.9300
C20 C21 1.403(4)
C21 C22 1.337(4)
C21 C23 1.456(4)
C22 O4 1.238(4)
C23 C24 1.512(5)
C23 H23A 0.9700
C23 H23B 0.9700
C24 C25 1.335(8)
C24 C25' 1.335(10)
C24 C29' 1.388(9)
C24 C29 1.388(7)
C25 C26 1.398(8)
C25 H25 0.9300
C26 C27 1.337(9)
C26 H26 0.9300
C27 C28 1.425(14)
C27 H27 0.9300
C28 C29 1.365(9)
C28 H28 0.9300
C29 H29 0.9300
C25' C26' 1.402(10)
C25' H25' 0.9300
C26' C27' 1.339(11)
C26' H26' 0.9300
C27' C28' 1.425(16)
C27' H27' 0.9300
C28' C29' 1.362(11)
C28' H28' 0.9300
C29' H29' 0.9300
C30 C31 1.391(5)
C30 C35 1.391(5)
C30 C36 1.470(5)
C31 C32 1.393(6)
C31 H31 0.9300
C32 C33 1.371(6)
C32 H32 0.9300
C33 C34 1.370(6)
C33 H33 0.9300
C34 C35 1.390(6)
C34 H34 0.9300
C35 H35 0.9300
C36 N5 1.316(5)
C36 C37 1.429(5)
C37 C38 1.335(5)
C37 C43 1.512(5)
C38 O5 1.341(4)
C38 N6 1.359(5)
C39 C42 1.357(5)
C39 N7 1.369(5)
C39 N6 1.382(5)
C40 O6 1.222(4)
C40 N8 1.356(5)
C40 N7 1.369(5)
C41 O7 1.232(4)
C41 N8 1.398(5)
C41 C42 1.432(5)
C42 C43 1.528(5)
C43 C44 1.518(5)
C43 C51 1.551(5)
C44 C45 1.366(5)
C44 C49 1.395(5)
C45 C46 1.386(5)
C45 H45 0.9300
C46 C47 1.371(6)
C46 H46 0.9300
C47 C48 1.379(6)
C47 H47 0.9300
C48 C49 1.390(5)
C48 H48 0.9300
C49 C50 1.401(5)
C50 C51 1.343(5)
C50 C52 1.444(5)
C51 O8 1.236(4)
C52 C53 1.477(8)
C52 C53' 1.524(7)
C52 H52A 0.9700
C52 H52B 0.9700
C53 C54 1.3900
C53 C58 1.3900
C54 C55 1.3900
C54 H54 0.9300
C55 C56 1.3900
C55 H55 0.9300
C56 C57 1.3900
C56 H56 0.9300
C57 C58 1.3900
C57 H57 0.9300
C58 H58 0.9300
C53' C54' 1.3900
C53' C58' 1.3900
C54' C55' 1.3900
C54' H54' 0.9300
C55' C56' 1.3900
C55' H55' 0.9300
C56' C57' 1.3900
C56' H56A 0.9300
C57' C58' 1.3900
C57' H57' 0.9300
C58' H58' 0.9300
N1 O1 1.446(4)
N2 H2A 0.923(18)
N3 H3A 0.869(18)
N4 H4A 0.872(18)
N5 O5 1.435(4)
N6 H6A 0.894(19)
N7 H7 0.878(19)
N8 H8 0.95(4)
S1 O9 1.547(16)
S1 C60 1.814(10)
S1 C59 1.828(12)
C59 H59A 0.9600
C59 H59B 0.9600
C59 H59C 0.9600
C60 H60A 0.9600
C60 H60B 0.9600
C60 H60C 0.9600
S1' O9' 1.552(16)
S1' C60' 1.828(12)
S1' C59' 1.833(14)
C59' H59D 0.9600
C59' H59E 0.9600
C59' H59F 0.9600
C60' H60D 0.9600
C60' H60E 0.9600
C60' H60F 0.9600

loop_
_geom_hbond_atom_site_label_D
_geom_hbond_atom_site_label_H
_geom_hbond_atom_site_label_A
_geom_hbond_distance_DH
_geom_hbond_distance_HA
_geom_hbond_distance_DA
_geom_hbond_angle_DHA
_geom_hbond_site_symmetry_A
C60 H60B O8 0.96 2.65 3.347(18) 129.8 4_565
C59' H59F S1' 0.96 2.92 3.51(2) 120.7 2_644
N2 H2A O4 0.923(18) 1.76(2) 2.673(4) 168(4) 3_756
N8 H8 O6 0.95(4) 1.91(4) 2.855(4) 173(4) 3_675
N3 H3A O2 0.869(18) 2.15(2) 2.984(4) 162(3) 3_746
N7 H7 O8 0.878(19) 1.95(2) 2.818(4) 170(4) 3_665
N6 H6A S1 0.894(19) 2.97(3) 3.777(4) 151(4) .
N6 H6A O9 0.894(19) 1.82(3) 2.705(16) 168(5) .
N6 H6A O9' 0.894(19) 1.77(3) 2.66(2) 176(5) .
C60 H60B O8 0.96 2.65 3.347(18) 129.8 4_565
C59' H59F S1' 0.96 2.92 3.51(2) 120.7 2_644
N2 H2A O4 0.923(18) 1.76(2) 2.673(4) 168(4) 3_756
N8 H8 O6 0.95(4) 1.91(4) 2.855(4) 173(4) 3_675
N3 H3A O2 0.869(18) 2.15(2) 2.984(4) 162(3) 3_746
N7 H7 O8 0.878(19) 1.95(2) 2.818(4) 170(4) 3_665
N6 H6A S1 0.894(19) 2.97(3) 3.777(4) 151(4) .
N6 H6A O9 0.894(19) 1.82(3) 2.705(16) 168(5) .
N6 H6A O9' 0.894(19) 1.77(3) 2.66(2) 176(5) .

loop_
_geom_torsion_atom_site_label_1
_geom_torsion_atom_site_label_2
_geom_torsion_atom_site_label_3
_geom_torsion_atom_site_label_4
_geom_torsion
C6 C1 C2 C3 1.2(6)
C7 C1 C2 C3 174.2(4)
C1 C2 C3 C4 -1.2(7)
C2 C3 C4 C5 -0.1(7)
C3 C4 C5 C6 1.3(7)
C4 C5 C6 C1 -1.2(6)
C2 C1 C6 C5 -0.1(6)
C7 C1 C6 C5 -172.9(4)
C2 C1 C7 N1 -48.8(5)
C6 C1 C7 N1 124.1(4)
C2 C1 C7 C8 134.1(4)
C6 C1 C7 C8 -53.0(6)
N1 C7 C8 C9 -1.7(4)
C1 C7 C8 C9 175.5(4)
N1 C7 C8 C14 177.5(4)
C1 C7 C8 C14 -5.4(7)
C7 C8 C9 O1 1.5(4)
C14 C8 C9 O1 -177.8(3)
C7 C8 C9 N2 -176.4(3)
C14 C8 C9 N2 4.3(6)
N2 C10 C13 C12 -175.8(3)
N3 C10 C13 C12 4.0(5)
N2 C10 C13 C14 4.8(5)
N3 C10 C13 C14 -175.4(3)
O3 C12 C13 C10 172.4(4)
N4 C12 C13 C10 -7.5(5)
O3 C12 C13 C14 -8.1(6)
N4 C12 C13 C14 172.0(3)
C9 C8 C14 C15 -123.6(3)
C7 C8 C14 C15 57.4(5)
C9 C8 C14 C13 1.7(4)
C7 C8 C14 C13 -177.3(4)
C9 C8 C14 C22 123.3(4)
C7 C8 C14 C22 -55.7(5)
C10 C13 C14 C8 -5.9(4)
C12 C13 C14 C8 174.7(3)
C10 C13 C14 C15 121.1(4)
C12 C13 C14 C15 -58.3(4)
C10 C13 C14 C22 -128.3(3)
C12 C13 C14 C22 52.3(4)
C8 C14 C15 C16 60.4(5)
C13 C14 C15 C16 -62.5(5)
C22 C14 C15 C16 -179.7(4)
C8 C14 C15 C20 -119.9(3)
C13 C14 C15 C20 117.2(3)
C22 C14 C15 C20 0.0(3)
C20 C15 C16 C17 -1.1(5)
C14 C15 C16 C17 178.5(3)
C15 C16 C17 C18 0.3(6)
C16 C17 C18 C19 0.4(6)
C17 C18 C19 C20 -0.2(6)
C18 C19 C20 C15 -0.6(6)
C18 C19 C20 C21 178.1(4)
C16 C15 C20 C19 1.3(5)
C14 C15 C20 C19 -178.4(3)
C16 C15 C20 C21 -177.7(3)
C14 C15 C20 C21 2.6(4)
C19 C20 C21 C22 176.6(4)
C15 C20 C21 C22 -4.6(4)
C19 C20 C21 C23 8.9(6)
C15 C20 C21 C23 -172.2(3)
C20 C21 C22 O4 -176.2(3)
C23 C21 C22 O4 -8.2(5)
C20 C21 C22 C14 4.5(4)
C23 C21 C22 C14 172.5(3)
C8 C14 C22 O4 -59.9(4)
C15 C14 C22 O4 178.0(3)
C13 C14 C22 O4 59.8(4)
C8 C14 C22 C21 119.4(3)
C15 C14 C22 C21 -2.7(3)
C13 C14 C22 C21 -120.9(3)
C22 C21 C23 C24 119.6(4)
C20 C21 C23 C24 -74.2(4)
C21 C23 C24 C25 -28.7(13)
C21 C23 C24 C25' -6(2)
C21 C23 C24 C29' -174.2(18)
C21 C23 C24 C29 149.8(8)
C25' C24 C25 C26 80(8)
C29' C24 C25 C26 -36(2)
C29 C24 C25 C26 1(2)
C23 C24 C25 C26 179.6(10)
C24 C25 C26 C27 3(2)
C25 C26 C27 C28 -6(2)
C26 C27 C28 C29 5(2)
C27 C28 C29 C24 -1.1(17)
C25 C24 C29 C28 -1.9(15)
C25' C24 C29 C28 -22(2)
C29' C24 C29 C28 95(2)
C23 C24 C29 C28 179.4(8)
C25 C24 C25' C26' -91(9)
C29' C24 C25' C26' -17(4)
C29 C24 C25' C26' 18(3)
C23 C24 C25' C26' 175.7(19)
C24 C25' C26' C27' 0(5)
C25' C26' C27' C28' 25(5)
C26' C27' C28' C29' -34(5)
C27' C28' C29' C24 16(4)
C25 C24 C29' C28' 28(3)
C25' C24 C29' C28' 8(3)
C29 C24 C29' C28' -72(2)
C23 C24 C29' C28' 176.7(16)
C35 C30 C31 C32 0.2(6)
C36 C30 C31 C32 173.5(4)
C30 C31 C32 C33 -0.3(6)
C31 C32 C33 C34 -0.3(7)
C32 C33 C34 C35 1.0(8)
C33 C34 C35 C30 -1.0(8)
C31 C30 C35 C34 0.4(7)
C36 C30 C35 C34 -173.1(4)
C31 C30 C36 N5 -118.2(4)
C35 C30 C36 N5 55.1(5)
C31 C30 C36 C37 62.9(6)
C35 C30 C36 C37 -123.9(5)
N5 C36 C37 C38 -1.1(5)
C30 C36 C37 C38 177.9(4)
N5 C36 C37 C43 -179.3(4)
C30 C36 C37 C43 -0.3(7)
C36 C37 C38 O5 0.9(4)
C43 C37 C38 O5 179.4(3)
C36 C37 C38 N6 -176.2(4)
C43 C37 C38 N6 2.3(7)
N7 C39 C42 C41 -2.1(5)
N6 C39 C42 C41 176.6(3)
N7 C39 C42 C43 177.0(3)
N6 C39 C42 C43 -4.3(6)
O7 C41 C42 C39 -175.2(4)
N8 C41 C42 C39 6.2(5)
O7 C41 C42 C43 5.7(5)
N8 C41 C42 C43 -173.0(3)
C38 C37 C43 C44 123.2(4)
C36 C37 C43 C44 -58.9(5)
C38 C37 C43 C42 -3.9(5)
C36 C37 C43 C42 174.0(4)
C38 C37 C43 C51 -126.8(4)
C36 C37 C43 C51 51.1(5)
C39 C42 C43 C37 4.9(5)
C41 C42 C43 C37 -176.0(3)
C39 C42 C43 C44 -120.3(4)
C41 C42 C43 C44 58.8(4)
C39 C42 C43 C51 124.6(4)
C41 C42 C43 C51 -56.3(4)
C37 C43 C44 C45 -64.8(5)
C42 C43 C44 C45 58.2(5)
C51 C43 C44 C45 -179.6(4)
C37 C43 C44 C49 109.7(3)
C42 C43 C44 C49 -127.4(3)
C51 C43 C44 C49 -5.2(4)
C49 C44 C45 C46 0.8(6)
C43 C44 C45 C46 174.7(4)
C44 C45 C46 C47 0.3(7)
C45 C46 C47 C48 -1.4(7)
C46 C47 C48 C49 1.3(6)
C47 C48 C49 C44 -0.2(6)
C47 C48 C49 C50 -177.3(4)
C45 C44 C49 C48 -0.9(6)
C43 C44 C49 C48 -176.0(3)
C45 C44 C49 C50 176.7(3)
C43 C44 C49 C50 1.6(4)
C48 C49 C50 C51 -179.1(4)
C44 C49 C50 C51 3.5(4)
C48 C49 C50 C52 4.5(6)
C44 C49 C50 C52 -172.9(3)
C49 C50 C51 O8 177.2(3)
C52 C50 C51 O8 -6.3(6)
C49 C50 C51 C43 -7.0(4)
C52 C50 C51 C43 169.5(3)
C37 C43 C51 O8 65.6(5)
C44 C43 C51 O8 -176.9(3)
C42 C43 C51 O8 -53.6(5)
C37 C43 C51 C50 -110.1(3)
C44 C43 C51 C50 7.3(4)
C42 C43 C51 C50 130.7(3)
C51 C50 C52 C53 94.7(10)
C49 C50 C52 C53 -89.3(10)
C51 C50 C52 C53' 87.3(7)
C49 C50 C52 C53' -96.7(7)
C50 C52 C53 C54 168.5(8)
C53' C52 C53 C54 -103(12)
C50 C52 C53 C58 -24.8(19)
C53' C52 C53 C58 64(11)
C58 C53 C54 C55 0.0
C52 C53 C54 C55 167.4(16)
C53 C54 C55 C56 0.0
C54 C55 C56 C57 0.0
C55 C56 C57 C58 0.0
C56 C57 C58 C53 0.0
C54 C53 C58 C57 0.0
C52 C53 C58 C57 -165.9(19)
C50 C52 C53' C54' 179.1(7)
C53 C52 C53' C54' 85(12)
C50 C52 C53' C58' 2.4(12)
C53 C52 C53' C58' -92(12)
C58' C53' C54' C55' 0.0
C52 C53' C54' C55' -176.6(11)
C53' C54' C55' C56' 0.0
C54' C55' C56' C57' 0.0
C55' C56' C57' C58' 0.0
C56' C57' C58' C53' 0.0
C54' C53' C58' C57' 0.0
C52 C53' C58' C57' 176.8(11)
C8 C7 N1 O1 1.2(4)
C1 C7 N1 O1 -176.4(3)
C13 C10 N2 C9 1.3(5)
N3 C10 N2 C9 -178.5(3)
O1 C9 N2 C10 176.2(3)
C8 C9 N2 C10 -6.0(5)
O2 C11 N3 C10 175.1(4)
N4 C11 N3 C10 -5.6(5)
C13 C10 N3 C11 2.9(5)
N2 C10 N3 C11 -177.2(3)
O2 C11 N4 C12 -179.2(4)
N3 C11 N4 C12 1.5(6)
O3 C12 N4 C11 -174.9(4)
C13 C12 N4 C11 5.0(6)
C37 C36 N5 O5 0.8(4)
C30 C36 N5 O5 -178.3(3)
C37 C38 N6 C39 -0.7(6)
O5 C38 N6 C39 -177.7(3)
C42 C39 N6 C38 1.7(6)
N7 C39 N6 C38 -179.5(3)
C42 C39 N7 C40 -2.8(6)
N6 C39 N7 C40 178.4(3)
O6 C40 N7 C39 -177.7(4)
N8 C40 N7 C39 3.0(5)
O6 C40 N8 C41 -177.5(4)
N7 C40 N8 C41 1.8(6)
O7 C41 N8 C40 174.9(4)
C42 C41 N8 C40 -6.4(6)
C8 C9 O1 N1 -0.8(4)
N2 C9 O1 N1 177.3(3)
C7 N1 O1 C9 -0.3(4)
C37 C38 O5 N5 -0.5(4)
N6 C38 O5 N5 177.0(4)
C36 N5 O5 C38 -0.3(4)
